data_4320092
loop_
_publ_author_name
'Christopher Incarvito'
'Arnold L. Rheingold'
'Anna L. Gavrilova'
'C. Jin Qin'
'B. Bosnich'

_publ_contact_author
;
       Dr. B. Bosnich
       Department of Chemistry
       University of chicago, Newark, DE 19716
       USA
;
_publ_contact_author_email bos5@midway.uchicago.edu
_publ_contact_author_fax '+773 702 0805'
_publ_contact_author_phone '+773 702 0287'
_publ_section_title
;
 Bimetallic Reactivity. One-site Addition Two-metal Oxidation Reactions
 Using a Di-Co(II) Complex of a Binucleating Ligand with 5- and
 6-Coordinate Sites
;
_journal_name_full 'Inorganic Chemistry'
_journal_page_first 4101
_journal_page_last 4108
_journal_paper_doi 10.1021/ic010235r
_journal_volume 40
_journal_year 2001
_chemical_formula_sum 'C43 H43 Co2 F12 N15 O4 P2'
_chemical_formula_weight 1241.72
_chemical_name_systematic
;

   ?

;
_space_group_IT_number 14
_symmetry_cell_setting monoclinic
_symmetry_space_group_name_Hall '-P 2yn'
_symmetry_space_group_name_H-M 'P 1 21/n 1'
_atom_sites_solution_hydrogens geom
_atom_sites_solution_primary direct
_atom_sites_solution_secondary difmap
_audit_creation_method SHELXL-97
_cell_angle_alpha 90.00
_cell_angle_beta 100.42(2)
_cell_angle_gamma 90.00
_cell_formula_units_Z 8
_cell_length_a 12.371(14)
_cell_length_b 23.92(3)
_cell_length_c 33.29(3)
_cell_measurement_temperature 173(2)
_cell_volume 9689(19)
_computing_cell_refinement 'Bruker SMART'
_computing_data_collection 'Bruker SMART'
_computing_data_reduction 'Bruker SHELXTL'
_computing_molecular_graphics 'Bruker SHELXTL'
_computing_publication_material 'Bruker SHELXTL'
_computing_structure_refinement 'SHELXL-97 (Sheldrick, 1997)'
_computing_structure_solution 'SHELXS-97 (Sheldrick, 1990)'
_diffrn_ambient_temperature 173(2)
_diffrn_measured_fraction_theta_full 0.858
_diffrn_measured_fraction_theta_max 0.858
_diffrn_measurement_device_type 'CCD area detector'
_diffrn_measurement_method 'phi and omega scans'
_diffrn_radiation_monochromator graphite
_diffrn_radiation_source 'fine-focus sealed tube'
_diffrn_radiation_type MoK\a
_diffrn_radiation_wavelength 0.71073
_diffrn_reflns_av_R_equivalents 0.0829
_diffrn_reflns_av_sigmaI/netI 0.1140
_diffrn_reflns_limit_h_max 15
_diffrn_reflns_limit_h_min -16
_diffrn_reflns_limit_k_max 32
_diffrn_reflns_limit_k_min -27
_diffrn_reflns_limit_l_max 44
_diffrn_reflns_limit_l_min -43
_diffrn_reflns_number 46024
_diffrn_reflns_theta_full 29.08
_diffrn_reflns_theta_max 29.08
_diffrn_reflns_theta_min 1.05
_exptl_absorpt_coefficient_mu 0.859
_exptl_absorpt_correction_T_max 0.9190
_exptl_absorpt_correction_T_min 0.7826
_exptl_absorpt_correction_type 'Empirical from SADABS'
_exptl_crystal_colour Red
_exptl_crystal_density_diffrn 1.703
_exptl_crystal_density_method 'not measured'
_exptl_crystal_description Plate
_exptl_crystal_F_000 5040
_exptl_crystal_size_max 0.30
_exptl_crystal_size_mid 0.30
_exptl_crystal_size_min 0.10
_refine_diff_density_max 2.429
_refine_diff_density_min -1.525
_refine_diff_density_rms 0.152
_refine_ls_extinction_method none
_refine_ls_goodness_of_fit_ref 1.224
_refine_ls_hydrogen_treatment mixed
_refine_ls_matrix_type full
_refine_ls_number_parameters 1213
_refine_ls_number_reflns 22260
_refine_ls_number_restraints 0
_refine_ls_restrained_S_all 1.224
_refine_ls_R_factor_all 0.1607
_refine_ls_R_factor_gt 0.0950
_refine_ls_shift/su_max 0.001
_refine_ls_shift/su_mean 0.000
_refine_ls_structure_factor_coef Fsqd
_refine_ls_weighting_details 'calc w=1/[\s^2^(Fo^2^)+(0.1000P)^2^+0.0000P] where P=(Fo^2^+2Fc^2^)/3'
_refine_ls_weighting_scheme calc
_refine_ls_wR_factor_gt 0.2261
_refine_ls_wR_factor_ref 0.2514
_reflns_number_gt 11847
_reflns_number_total 22260
_reflns_threshold_expression >2sigma(I)
_cod_data_source_file ic010235r.cif
_cod_data_source_block bos34
_cod_depositor_comments
;
The following automatic conversions were performed:

'_symmetry_cell_setting' value 'Monoclinic' changed to 'monoclinic'
according to the built-in table from CIF Core dictionary named
'cif_core.dic' version 2.4.1 from 2010-06-29.

Automatic conversion script
Id: cif_fix_values 1646 2011-03-28 12:23:43Z adriana 
;
_cod_original_cell_volume 9686(18)
_cod_database_code 4320092

loop_
_symmetry_equiv_pos_as_xyz
'x, y, z'
'-x+1/2, y+1/2, -z+1/2'
'-x, -y, -z'
'x-1/2, -y-1/2, z-1/2'

loop_
_atom_site_label
_atom_site_type_symbol
_atom_site_fract_x
_atom_site_fract_y
_atom_site_fract_z
_atom_site_U_iso_or_equiv
_atom_site_adp_type
_atom_site_occupancy
_atom_site_symmetry_multiplicity
_atom_site_calc_flag
_atom_site_refinement_flags
_atom_site_disorder_assembly
_atom_site_disorder_group
Co1 Co 0.07746(6) 0.32422(4) 0.06295(2) 0.01873(19) Uani 1 1 d . . .
Co2 Co 0.20830(6) 0.42383(3) 0.12400(2) 0.01785(19) Uani 1 1 d . . .
P1 P -0.0831(2) 0.68166(10) 0.13631(6) 0.0519(6) Uani 1 1 d . . .
P2 P 0.52609(16) 0.20126(10) 0.12075(6) 0.0448(5) Uani 1 1 d . . .
P1' P 0.44663(15) 0.74899(8) 0.26382(5) 0.0324(4) Uani 1 1 d . . .
P2' P 0.5000 0.5000 0.0000 0.0471(8) Uani 1 2 d S . .
F1 F 0.0418(5) 0.6751(4) 0.1573(2) 0.138(3) Uani 1 1 d . . .
F2 F -0.0933(9) 0.7374(3) 0.1592(2) 0.143(4) Uani 1 1 d . . .
F3 F -0.2073(4) 0.6861(3) 0.11477(19) 0.091(2) Uani 1 1 d . . .
F4 F -0.0729(5) 0.6258(2) 0.11059(16) 0.0845(18) Uani 1 1 d . . .
F5 F -0.1189(6) 0.6468(3) 0.17231(17) 0.093(2) Uani 1 1 d . . .
F6 F -0.0504(5) 0.7164(3) 0.10026(15) 0.0888(19) Uani 1 1 d . . .
F7 F 0.5709(8) 0.1445(3) 0.1118(3) 0.169(5) Uani 1 1 d . . .
F8 F 0.6361(5) 0.2184(4) 0.1481(2) 0.129(3) Uani 1 1 d . . .
F9 F 0.4777(6) 0.2609(3) 0.1284(2) 0.111(2) Uani 1 1 d . . .
F10 F 0.4092(5) 0.1891(3) 0.09315(17) 0.108(2) Uani 1 1 d . . .
F11 F 0.4818(4) 0.1776(3) 0.15936(17) 0.0818(18) Uani 1 1 d . . .
F12 F 0.5683(4) 0.2244(2) 0.08128(15) 0.0698(15) Uani 1 1 d . . .
F1' F 0.5558(6) 0.7723(7) 0.2875(3) 0.228(7) Uani 1 1 d . . .
F2' F 0.3867(10) 0.7922(4) 0.2812(5) 0.277(9) Uani 1 1 d . . .
F3' F 0.4792(5) 0.7883(3) 0.2309(3) 0.128(3) Uani 1 1 d . . .
F4' F 0.4245(7) 0.7140(6) 0.2988(3) 0.223(7) Uani 1 1 d . . .
F5' F 0.3346(7) 0.7329(6) 0.2422(3) 0.216(6) Uani 1 1 d . . .
F6' F 0.5072(12) 0.7071(4) 0.2461(6) 0.320(11) Uani 1 1 d . . .
F7' F 0.4779(6) 0.5095(4) 0.04383(18) 0.146(3) Uani 1 1 d . . .
F8' F 0.5403(6) 0.4411(3) 0.0135(3) 0.146(4) Uani 1 1 d . . .
F9' F 0.3787(5) 0.4806(3) -0.0141(2) 0.110(2) Uani 1 1 d . . .
O1 O -0.0180(9) 0.1956(3) -0.00619(18) 0.140(4) Uani 1 1 d . . .
O2 O 0.2735(3) 0.26974(17) 0.16504(11) 0.0209(9) Uani 1 1 d . . .
O3 O 0.4591(4) 0.5105(2) 0.18383(14) 0.0428(13) Uani 1 1 d . . .
O4 O 0.0964(3) 0.40197(17) 0.07694(11) 0.0206(9) Uani 1 1 d . . .
O1' O 0.3207(5) 0.6881(3) 0.03649(17) 0.0679(19) Uani 1 1 d . . .
O2' O 0.6598(3) 0.77547(17) 0.19307(11) 0.0231(9) Uani 1 1 d . . .
O3' O 0.8413(4) 1.0129(2) 0.19804(17) 0.0548(15) Uani 1 1 d . . .
O4' O 0.4715(3) 0.89947(18) 0.10009(12) 0.0262(10) Uani 1 1 d . . .
N1 N 0.2011(4) 0.3266(2) 0.03408(14) 0.0248(12) Uani 1 1 d . . .
N2 N -0.0640(4) 0.3240(2) 0.07983(14) 0.0224(11) Uani 1 1 d . . .
N3 N -0.0063(4) 0.3426(2) 0.01002(14) 0.0240(12) Uani 1 1 d . . .
N4 N 0.0608(4) 0.2461(2) 0.05056(14) 0.0242(12) Uani 1 1 d . . .
N5 N 0.1653(4) 0.30873(19) 0.11369(13) 0.0166(10) Uani 1 1 d . . .
N6 N 0.2179(3) 0.34969(19) 0.13866(13) 0.0168(10) Uani 1 1 d . . .
N7 N 0.3228(4) 0.4432(2) 0.16938(14) 0.0211(11) Uani 1 1 d . . .
N8 N 0.2066(4) 0.5021(2) 0.11074(15) 0.0258(12) Uani 1 1 d . . .
N9 N 0.0948(4) 0.4421(2) 0.15621(13) 0.0209(11) Uani 1 1 d . . .
N10 N 0.3135(4) 0.4118(2) 0.08852(14) 0.0227(11) Uani 1 1 d . . .
N11 N 0.4086(4) 0.4032(2) 0.10212(15) 0.0271(12) Uani 1 1 d . . .
N12 N 0.5020(5) 0.3958(3) 0.11286(19) 0.054(2) Uani 1 1 d . . .
N1' N 0.5777(4) 0.8231(2) 0.05797(13) 0.0258(12) Uani 1 1 d . . .
N2' N 0.3198(4) 0.8184(2) 0.10764(15) 0.0304(13) Uani 1 1 d . . .
N3' N 0.3692(4) 0.8341(3) 0.03588(14) 0.0352(15) Uani 1 1 d . . .
N4' N 0.4470(4) 0.7422(2) 0.07980(15) 0.0319(14) Uani 1 1 d . . .
N5' N 0.5517(4) 0.8089(2) 0.13995(13) 0.0205(11) Uani 1 1 d . . .
N6' N 0.6002(3) 0.8529(2) 0.16328(12) 0.0180(10) Uani 1 1 d . . .
N7' N 0.6995(4) 0.9490(2) 0.18895(15) 0.0252(11) Uani 1 1 d . . .
N8' N 0.5790(4) 1.0041(2) 0.12930(17) 0.0326(13) Uani 1 1 d . . .
N9' N 0.4708(4) 0.9443(2) 0.17725(14) 0.0251(12) Uani 1 1 d . . .
N10' N 0.6892(4) 0.9129(2) 0.10973(14) 0.0269(12) Uani 1 1 d . . .
N11' N 0.7834(4) 0.8994(2) 0.12264(14) 0.0298(13) Uani 1 1 d . . .
N12' N 0.8736(5) 0.8865(3) 0.13214(19) 0.064(2) Uani 1 1 d . . .
C1 C 0.0639(5) 0.3790(3) -0.01009(17) 0.0312(16) Uani 1 1 d . . .
H1A H 0.0625 0.4177 0.0003 0.037 Uiso 1 1 calc R . .
H1B H 0.0369 0.3795 -0.0400 0.037 Uiso 1 1 calc R . .
C2 C 0.1786(5) 0.3563(3) -0.00095(17) 0.0281(15) Uani 1 1 d . . .
C3 C 0.2588(6) 0.3632(3) -0.0241(2) 0.0396(18) Uani 1 1 d . . .
H3A H 0.2427 0.3838 -0.0488 0.048 Uiso 1 1 calc R . .
C4 C 0.3612(6) 0.3410(3) -0.0123(2) 0.0433(19) Uani 1 1 d . . .
H4A H 0.4171 0.3477 -0.0279 0.052 Uiso 1 1 calc R . .
C5 C 0.3826(5) 0.3086(3) 0.0225(2) 0.0305(15) Uani 1 1 d . . .
H5A H 0.4518 0.2909 0.0305 0.037 Uiso 1 1 calc R . .
C6 C 0.3000(5) 0.3026(3) 0.04574(17) 0.0231(13) Uani 1 1 d . . .
H6A H 0.3139 0.2812 0.0702 0.028 Uiso 1 1 calc R . .
C7 C -0.1106(5) 0.3713(3) 0.01539(18) 0.0299(15) Uani 1 1 d . . .
H7A H -0.1684 0.3649 -0.0089 0.036 Uiso 1 1 calc R . .
H7B H -0.0981 0.4120 0.0186 0.036 Uiso 1 1 calc R . .
C8 C -0.1468(5) 0.3472(3) 0.05342(17) 0.0259(14) Uani 1 1 d . . .
C9 C -0.2524(5) 0.3491(3) 0.0600(2) 0.0383(18) Uani 1 1 d . . .
H9A H -0.3083 0.3653 0.0401 0.046 Uiso 1 1 calc R . .
C10 C -0.2775(6) 0.3281(3) 0.0948(2) 0.0424(19) Uani 1 1 d . . .
H10A H -0.3495 0.3298 0.1009 0.051 Uiso 1 1 calc R . .
C11 C -0.1865(6) 0.3027(3) 0.12189(18) 0.0365(18) Uani 1 1 d . . .
H11A H -0.2002 0.2867 0.1466 0.044 Uiso 1 1 calc R . .
C12 C -0.0895(5) 0.3007(3) 0.11471(17) 0.0240(13) Uani 1 1 d . . .
H12A H -0.0336 0.2828 0.1337 0.029 Uiso 1 1 calc R . .
C13 C -0.0313(5) 0.2896(3) -0.01301(18) 0.0305(15) Uani 1 1 d . . .
H13A H 0.0061 0.2900 -0.0369 0.037 Uiso 1 1 calc R . .
H13B H -0.1114 0.2877 -0.0234 0.037 Uiso 1 1 calc R . .
C14 C 0.0031(6) 0.2387(3) 0.01162(18) 0.044(2) Uani 1 1 d . . .
C15 C 0.0992(5) 0.2014(3) 0.07558(16) 0.0249(14) Uani 1 1 d . . .
C16 C 0.0729(5) 0.1461(3) 0.06404(19) 0.0325(16) Uani 1 1 d . . .
H16A H 0.0261 0.1384 0.0387 0.039 Uiso 1 1 calc R . .
C17 C 0.1147(6) 0.1030(3) 0.0893(2) 0.0377(17) Uani 1 1 d . . .
H17A H 0.0951 0.0659 0.0808 0.045 Uiso 1 1 calc R . .
C18 C 0.1833(6) 0.1106(3) 0.1262(2) 0.0360(16) Uani 1 1 d . . .
H18A H 0.2117 0.0795 0.1424 0.043 Uiso 1 1 calc R . .
C19 C 0.2098(5) 0.1635(3) 0.13893(19) 0.0291(15) Uani 1 1 d . . .
H19A H 0.2559 0.1700 0.1646 0.035 Uiso 1 1 calc R . .
C20 C 0.1684(5) 0.2081(2) 0.11394(16) 0.0190(12) Uani 1 1 d . . .
C21 C 0.1994(4) 0.2607(3) 0.12982(15) 0.0179(12) Uani 1 1 d . . .
C22 C 0.2829(4) 0.3255(2) 0.16847(15) 0.0164(11) Uani 1 1 d . . .
C23 C 0.3506(4) 0.3514(2) 0.20299(15) 0.0169(12) Uani 1 1 d . . .
C24 C 0.3970(5) 0.3190(3) 0.23636(17) 0.0267(14) Uani 1 1 d . . .
H24A H 0.3858 0.2796 0.2354 0.032 Uiso 1 1 calc R . .
C25 C 0.4588(5) 0.3426(3) 0.27074(18) 0.0295(15) Uani 1 1 d . . .
H25A H 0.4944 0.3197 0.2925 0.035 Uiso 1 1 calc R . .
C26 C 0.4679(5) 0.3990(3) 0.27297(16) 0.0296(16) Uani 1 1 d . . .
H26A H 0.5062 0.4158 0.2973 0.036 Uiso 1 1 calc R . .
C27 C 0.4221(5) 0.4329(3) 0.24028(17) 0.0246(14) Uani 1 1 d . . .
H27A H 0.4299 0.4723 0.2427 0.029 Uiso 1 1 calc R . .
C28 C 0.3646(4) 0.4098(2) 0.20375(15) 0.0175(12) Uani 1 1 d . . .
C29 C 0.3753(5) 0.4909(3) 0.16289(19) 0.0281(14) Uani 1 1 d . . .
C30 C 0.3226(5) 0.5204(3) 0.12459(18) 0.0252(13) Uani 1 1 d . . .
H30A H 0.3241 0.5612 0.1296 0.030 Uiso 1 1 calc R . .
H30B H 0.3653 0.5128 0.1027 0.030 Uiso 1 1 calc R . .
C31 C 0.1359(6) 0.5336(3) 0.1363(2) 0.0427(18) Uani 1 1 d . . .
H31A H 0.1838 0.5578 0.1561 0.051 Uiso 1 1 calc R . .
H31B H 0.0837 0.5579 0.1182 0.051 Uiso 1 1 calc R . .
C32 C 0.0733(5) 0.4958(3) 0.15891(19) 0.0251(14) Uani 1 1 d . . .
C33 C 0.0001(5) 0.5148(3) 0.1816(2) 0.0368(17) Uani 1 1 d . . .
H33A H -0.0098 0.5539 0.1842 0.044 Uiso 1 1 calc R . .
C34 C -0.0603(6) 0.4783(3) 0.2012(2) 0.0384(18) Uani 1 1 d . . .
H34A H -0.1123 0.4908 0.2170 0.046 Uiso 1 1 calc R . .
C35 C -0.0391(5) 0.4222(3) 0.1959(2) 0.0344(16) Uani 1 1 d . . .
H35A H -0.0798 0.3951 0.2077 0.041 Uiso 1 1 calc R . .
C36 C 0.0355(5) 0.4050(3) 0.17495(17) 0.0233(13) Uani 1 1 d . . .
H36A H 0.0486 0.3660 0.1728 0.028 Uiso 1 1 calc R . .
C37 C 0.1709(6) 0.5155(3) 0.0668(2) 0.0396(18) Uani 1 1 d . . .
H37A H 0.1720 0.5561 0.0630 0.059 Uiso 1 1 calc R . .
H37B H 0.0962 0.5014 0.0575 0.059 Uiso 1 1 calc R . .
H37C H 0.2210 0.4978 0.0510 0.059 Uiso 1 1 calc R . .
Co3 Co 0.45951(6) 0.82069(4) 0.08865(2) 0.0231(2) Uani 1 1 d . . .
Co4 Co 0.58389(6) 0.92600(4) 0.14516(2) 0.0208(2) Uani 1 1 d . . .
C1' C 0.4350(5) 0.8699(4) 0.01348(19) 0.0403(19) Uani 1 1 d . . .
H1'A H 0.4323 0.9092 0.0227 0.048 Uiso 1 1 calc R . .
H1'B H 0.4050 0.8684 -0.0162 0.048 Uiso 1 1 calc R . .
C2' C 0.5515(5) 0.8491(3) 0.02168(18) 0.0306(15) Uani 1 1 d . . .
C3' C 0.6262(5) 0.8553(3) -0.00388(19) 0.0341(16) Uani 1 1 d . . .
H3'A H 0.6062 0.8739 -0.0294 0.041 Uiso 1 1 calc R . .
C4' C 0.7295(6) 0.8345(3) 0.0080(2) 0.0405(18) Uani 1 1 d . . .
H4'A H 0.7835 0.8393 -0.0087 0.049 Uiso 1 1 calc R . .
C5' C 0.7531(7) 0.8074(3) 0.0430(2) 0.0411(19) Uani 1 1 d . . .
H5'A H 0.8244 0.7918 0.0507 0.049 Uiso 1 1 calc R . .
C6' C 0.6790(5) 0.8011(3) 0.06844(18) 0.0280(14) Uani 1 1 d . . .
H6'A H 0.6989 0.7813 0.0934 0.034 Uiso 1 1 calc R . .
C7' C 0.2658(5) 0.8627(4) 0.04242(18) 0.044(2) Uani 1 1 d . . .
H7'A H 0.2060 0.8557 0.0189 0.053 Uiso 1 1 calc R . .
H7'B H 0.2780 0.9036 0.0450 0.053 Uiso 1 1 calc R . .
C8' C 0.2348(5) 0.8398(3) 0.08097(19) 0.0376(18) Uani 1 1 d . . .
C9' C 0.1292(5) 0.8407(3) 0.08950(19) 0.0388(19) Uani 1 1 d . . .
H9'A H 0.0705 0.8569 0.0708 0.047 Uiso 1 1 calc R . .
C10' C 0.1106(5) 0.8174(3) 0.1260(2) 0.045(2) Uani 1 1 d . . .
H10B H 0.0389 0.8173 0.1325 0.054 Uiso 1 1 calc R . .
C11' C 0.1975(6) 0.7945(3) 0.1524(2) 0.0389(18) Uani 1 1 d . . .
H11B H 0.1861 0.7781 0.1772 0.047 Uiso 1 1 calc R . .
C12' C 0.3019(5) 0.7954(3) 0.14272(18) 0.0296(15) Uani 1 1 d . . .
H12B H 0.3617 0.7796 0.1612 0.036 Uiso 1 1 calc R . .
C13' C 0.3475(6) 0.7793(3) 0.01664(18) 0.042(2) Uani 1 1 d . . .
H13C H 0.3920 0.7755 -0.0051 0.050 Uiso 1 1 calc R . .
H13D H 0.2691 0.7775 0.0035 0.050 Uiso 1 1 calc R . .
C14' C 0.3723(6) 0.7313(4) 0.0454(2) 0.045(2) Uani 1 1 d . . .
C15' C 0.4963(5) 0.6979(3) 0.10588(18) 0.0296(15) Uani 1 1 d . . .
C16' C 0.4857(5) 0.6432(3) 0.0947(2) 0.0376(18) Uani 1 1 d . . .
H16B H 0.4425 0.6335 0.0691 0.045 Uiso 1 1 calc R . .
C17' C 0.5361(6) 0.6019(4) 0.1198(3) 0.050(2) Uani 1 1 d . . .
H17B H 0.5288 0.5643 0.1104 0.060 Uiso 1 1 calc R . .
C18' C 0.5973(7) 0.6123(4) 0.1582(3) 0.054(2) Uani 1 1 d . . .
H18B H 0.6291 0.5828 0.1755 0.065 Uiso 1 1 calc R . .
C19' C 0.6097(6) 0.6668(3) 0.1701(2) 0.0401(18) Uani 1 1 d . . .
H19B H 0.6510 0.6759 0.1962 0.048 Uiso 1 1 calc R . .
C20' C 0.5615(5) 0.7097(3) 0.14373(19) 0.0296(15) Uani 1 1 d . . .
C21' C 0.5882(5) 0.7643(3) 0.15798(17) 0.0234(13) Uani 1 1 d . . .
C22' C 0.6641(4) 0.8319(2) 0.19468(16) 0.0191(12) Uani 1 1 d . . .
C23' C 0.7280(4) 0.8627(3) 0.22729(16) 0.0233(14) Uani 1 1 d . . .
C24' C 0.7745(5) 0.8318(3) 0.26269(18) 0.0317(16) Uani 1 1 d . . .
H24B H 0.7644 0.7925 0.2637 0.038 Uiso 1 1 calc R . .
C25' C 0.8353(5) 0.8602(4) 0.29587(17) 0.0366(19) Uani 1 1 d . . .
H25B H 0.8704 0.8400 0.3192 0.044 Uiso 1 1 calc R . .
C26' C 0.8443(5) 0.9168(4) 0.29468(19) 0.044(2) Uani 1 1 d . . .
H26B H 0.8824 0.9364 0.3178 0.053 Uiso 1 1 calc R . .
C27' C 0.7982(5) 0.9455(3) 0.26011(18) 0.0319(16) Uani 1 1 d . . .
H27B H 0.8051 0.9851 0.2600 0.038 Uiso 1 1 calc R . .
C28' C 0.7419(4) 0.9191(3) 0.22527(17) 0.0253(14) Uani 1 1 d . . .
C29' C 0.7522(5) 0.9950(3) 0.1791(2) 0.0346(16) Uani 1 1 d . . .
C30' C 0.6941(6) 1.0230(3) 0.1406(2) 0.0409(18) Uani 1 1 d . . .
H30C H 0.6955 1.0640 0.1446 0.049 Uiso 1 1 calc R . .
H30D H 0.7336 1.0145 0.1180 0.049 Uiso 1 1 calc R . .
C31' C 0.5092(7) 1.0345(3) 0.1547(3) 0.053(2) Uani 1 1 d . . .
H31C H 0.5571 1.0595 0.1739 0.063 Uiso 1 1 calc R . .
H31D H 0.4563 1.0584 0.1364 0.063 Uiso 1 1 calc R . .
C32' C 0.4479(5) 0.9986(3) 0.1780(2) 0.0335(16) Uani 1 1 d . . .
C33' C 0.3717(6) 1.0181(3) 0.2017(2) 0.0402(18) Uani 1 1 d . . .
H33B H 0.3608 1.0570 0.2047 0.048 Uiso 1 1 calc R . .
C34' C 0.3149(5) 0.9812(3) 0.2200(2) 0.0354(17) Uani 1 1 d . . .
H34B H 0.2599 0.9942 0.2342 0.043 Uiso 1 1 calc R . .
C35' C 0.3344(5) 0.9263(3) 0.2185(2) 0.0385(18) Uani 1 1 d . . .
H35B H 0.2952 0.9002 0.2319 0.046 Uiso 1 1 calc R . .
C36' C 0.4156(5) 0.9083(3) 0.19631(17) 0.0234(13) Uani 1 1 d . . .
H36B H 0.4310 0.8695 0.1950 0.028 Uiso 1 1 calc R . .
C37' C 0.5387(6) 1.0131(3) 0.0849(2) 0.048(2) Uani 1 1 d . . .
H37D H 0.5382 1.0532 0.0788 0.072 Uiso 1 1 calc R . .
H37E H 0.4640 0.9981 0.0773 0.072 Uiso 1 1 calc R . .
H37F H 0.5874 0.9938 0.0692 0.072 Uiso 1 1 calc R . .

loop_
_atom_site_aniso_label
_atom_site_aniso_U_11
_atom_site_aniso_U_22
_atom_site_aniso_U_33
_atom_site_aniso_U_23
_atom_site_aniso_U_13
_atom_site_aniso_U_12
Co1 0.0111(4) 0.0295(5) 0.0151(3) -0.0019(3) 0.0011(3) -0.0015(3)
Co2 0.0107(4) 0.0243(5) 0.0178(4) 0.0018(3) 0.0006(3) -0.0005(3)
P1 0.0648(15) 0.0557(15) 0.0363(10) 0.0075(10) 0.0124(10) -0.0070(11)
P2 0.0333(11) 0.0528(14) 0.0508(11) 0.0096(10) 0.0141(9) -0.0009(9)
P1' 0.0358(10) 0.0407(11) 0.0239(7) 0.0013(8) 0.0133(7) 0.0032(8)
P2' 0.065(2) 0.0484(19) 0.0261(12) -0.0026(12) 0.0028(12) -0.0166(15)
F1 0.070(5) 0.230(10) 0.097(5) -0.013(5) -0.028(4) -0.016(5)
F2 0.302(11) 0.069(5) 0.075(4) -0.022(4) 0.084(6) -0.023(6)
F3 0.054(3) 0.112(5) 0.108(5) 0.023(4) 0.020(3) 0.024(3)
F4 0.107(5) 0.077(4) 0.062(3) -0.013(3) -0.004(3) 0.031(3)
F5 0.135(6) 0.084(5) 0.069(4) 0.037(3) 0.042(4) 0.005(4)
F6 0.138(5) 0.087(5) 0.051(3) 0.016(3) 0.044(3) -0.018(4)
F7 0.230(10) 0.043(4) 0.296(12) 0.044(5) 0.209(9) 0.041(5)
F8 0.059(4) 0.218(9) 0.098(5) 0.055(5) -0.018(3) -0.058(5)
F9 0.158(7) 0.097(5) 0.090(5) 0.009(4) 0.054(4) 0.054(5)
F10 0.072(4) 0.186(8) 0.067(4) -0.012(4) 0.015(3) -0.054(4)
F11 0.050(3) 0.118(5) 0.077(4) 0.035(3) 0.010(3) -0.019(3)
F12 0.069(3) 0.084(4) 0.064(3) 0.007(3) 0.032(3) -0.019(3)
F1' 0.070(5) 0.50(2) 0.101(6) 0.068(9) -0.018(4) -0.071(8)
F2' 0.260(12) 0.098(7) 0.58(2) -0.163(11) 0.352(15) -0.094(7)
F3' 0.092(5) 0.133(6) 0.177(7) 0.107(6) 0.074(5) 0.038(4)
F4' 0.133(8) 0.353(16) 0.211(10) 0.199(11) 0.109(8) 0.061(9)
F5' 0.106(7) 0.377(18) 0.143(8) -0.012(9) -0.038(6) -0.097(8)
F6' 0.390(17) 0.086(6) 0.62(3) -0.097(11) 0.46(2) -0.053(8)
F7' 0.137(7) 0.258(11) 0.047(4) -0.034(5) 0.025(4) -0.001(6)
F8' 0.128(6) 0.064(5) 0.215(9) 0.025(5) -0.050(6) 0.008(4)
F9' 0.076(4) 0.127(6) 0.110(5) 0.036(4) -0.024(4) -0.049(4)
O1 0.296(12) 0.047(4) 0.040(3) -0.003(3) -0.070(5) -0.045(6)
O2 0.017(2) 0.027(2) 0.0181(18) 0.0027(17) 0.0016(15) -0.0027(17)
O3 0.035(3) 0.039(3) 0.046(3) 0.008(2) -0.014(2) -0.024(2)
O4 0.0130(19) 0.027(2) 0.0196(18) 0.0024(17) -0.0033(15) -0.0011(16)
O1' 0.069(4) 0.072(5) 0.055(3) -0.027(3) -0.011(3) -0.030(3)
O2' 0.022(2) 0.028(3) 0.0193(19) -0.0032(17) 0.0043(16) 0.0016(17)
O3' 0.041(3) 0.054(4) 0.070(4) -0.014(3) 0.014(3) -0.026(3)
O4' 0.015(2) 0.038(3) 0.025(2) 0.0091(19) 0.0005(16) -0.0005(18)
N1 0.016(2) 0.038(3) 0.019(2) -0.003(2) -0.0013(19) -0.001(2)
N2 0.012(2) 0.031(3) 0.024(2) -0.007(2) 0.0021(19) -0.001(2)
N3 0.014(2) 0.042(3) 0.017(2) 0.000(2) 0.0050(19) -0.003(2)
N4 0.021(3) 0.029(3) 0.022(2) -0.005(2) 0.003(2) -0.007(2)
N5 0.014(2) 0.020(3) 0.017(2) -0.0034(19) 0.0074(18) -0.0012(18)
N6 0.009(2) 0.019(3) 0.021(2) 0.002(2) -0.0008(18) 0.0006(18)
N7 0.014(2) 0.021(3) 0.028(2) 0.001(2) 0.0021(19) -0.0026(19)
N8 0.016(2) 0.029(3) 0.030(3) 0.003(2) -0.001(2) -0.002(2)
N9 0.013(2) 0.032(3) 0.018(2) 0.001(2) 0.0019(18) -0.007(2)
N10 0.014(2) 0.032(3) 0.021(2) 0.002(2) 0.0010(19) -0.002(2)
N11 0.026(3) 0.034(3) 0.024(2) 0.001(2) 0.011(2) 0.002(2)
N12 0.018(3) 0.096(6) 0.045(4) -0.013(4) -0.004(3) 0.016(3)
N1' 0.026(3) 0.037(3) 0.015(2) 0.003(2) 0.0058(19) -0.002(2)
N2' 0.016(3) 0.046(4) 0.027(3) -0.011(2) -0.001(2) -0.005(2)
N3' 0.020(3) 0.070(5) 0.016(2) 0.001(3) 0.003(2) -0.004(3)
N4' 0.024(3) 0.051(4) 0.022(2) -0.014(3) 0.006(2) -0.019(3)
N5' 0.021(3) 0.027(3) 0.015(2) -0.003(2) 0.0078(19) -0.004(2)
N6' 0.010(2) 0.030(3) 0.012(2) -0.005(2) -0.0037(17) 0.0035(19)
N7' 0.020(3) 0.024(3) 0.033(3) -0.006(2) 0.006(2) -0.004(2)
N8' 0.027(3) 0.029(3) 0.046(3) 0.007(3) 0.020(3) 0.001(2)
N9' 0.020(3) 0.030(3) 0.025(2) -0.003(2) 0.003(2) 0.002(2)
N10' 0.018(3) 0.041(4) 0.022(2) -0.002(2) 0.005(2) -0.003(2)
N11' 0.019(3) 0.047(4) 0.021(2) -0.006(2) 0.000(2) 0.001(2)
N12' 0.036(4) 0.113(7) 0.040(4) -0.034(4) 0.000(3) 0.031(4)
C1 0.022(3) 0.052(5) 0.019(3) 0.003(3) 0.001(2) 0.004(3)
C2 0.024(3) 0.040(4) 0.021(3) 0.001(3) 0.005(2) -0.010(3)
C3 0.033(4) 0.050(5) 0.036(4) 0.008(3) 0.008(3) -0.010(3)
C4 0.033(4) 0.061(6) 0.040(4) -0.002(4) 0.016(3) -0.012(4)
C5 0.009(3) 0.036(4) 0.046(4) -0.005(3) 0.005(3) 0.000(2)
C6 0.019(3) 0.029(4) 0.023(3) -0.006(3) 0.009(2) -0.002(2)
C7 0.020(3) 0.042(4) 0.026(3) -0.003(3) -0.001(2) 0.007(3)
C8 0.019(3) 0.039(4) 0.019(3) -0.007(3) 0.003(2) 0.002(3)
C9 0.019(3) 0.066(5) 0.029(3) -0.010(3) 0.001(3) 0.003(3)
C10 0.024(4) 0.065(6) 0.039(4) -0.015(4) 0.008(3) -0.004(3)
C11 0.037(4) 0.051(5) 0.018(3) -0.001(3) -0.003(3) 0.019(3)
C12 0.027(3) 0.022(3) 0.020(3) -0.006(2) -0.002(2) -0.005(3)
C13 0.024(3) 0.045(4) 0.021(3) -0.008(3) -0.002(2) -0.007(3)
C14 0.062(5) 0.051(5) 0.016(3) -0.003(3) 0.000(3) -0.017(4)
C15 0.025(3) 0.034(4) 0.016(3) -0.010(3) 0.004(2) -0.011(3)
C16 0.037(4) 0.030(4) 0.031(3) -0.012(3) 0.007(3) -0.009(3)
C17 0.042(4) 0.029(4) 0.044(4) -0.005(3) 0.016(3) -0.001(3)
C18 0.035(4) 0.025(4) 0.051(4) -0.008(3) 0.018(3) 0.000(3)
C19 0.034(4) 0.027(4) 0.028(3) -0.004(3) 0.010(3) -0.006(3)
C20 0.020(3) 0.023(3) 0.017(2) -0.008(2) 0.010(2) -0.004(2)
C21 0.015(3) 0.026(3) 0.014(2) -0.005(2) 0.005(2) -0.001(2)
C22 0.016(3) 0.017(3) 0.017(2) 0.007(2) 0.003(2) -0.003(2)
C23 0.012(3) 0.026(3) 0.012(2) -0.002(2) 0.002(2) -0.004(2)
C24 0.026(3) 0.033(4) 0.021(3) 0.002(3) 0.002(2) -0.002(3)
C25 0.025(3) 0.043(4) 0.021(3) 0.007(3) 0.005(2) -0.004(3)
C26 0.021(3) 0.056(5) 0.012(2) 0.002(3) 0.002(2) -0.007(3)
C27 0.021(3) 0.031(4) 0.022(3) -0.006(3) 0.005(2) -0.002(3)
C28 0.012(3) 0.026(3) 0.017(2) -0.009(2) 0.007(2) -0.004(2)
C29 0.022(3) 0.025(4) 0.036(3) 0.005(3) 0.001(3) -0.005(3)
C30 0.023(3) 0.021(3) 0.032(3) 0.004(3) 0.007(3) 0.000(2)
C31 0.038(4) 0.033(4) 0.060(5) 0.001(4) 0.016(4) 0.009(3)
C32 0.019(3) 0.022(4) 0.034(3) 0.003(3) 0.003(2) 0.003(2)
C33 0.030(4) 0.039(4) 0.044(4) 0.002(3) 0.011(3) 0.004(3)
C34 0.034(4) 0.056(5) 0.030(3) -0.008(3) 0.019(3) 0.004(3)
C35 0.015(3) 0.023(4) 0.066(5) 0.000(3) 0.008(3) 0.000(3)
C36 0.026(3) 0.019(3) 0.025(3) 0.002(2) 0.004(2) 0.000(2)
C37 0.032(4) 0.035(4) 0.048(4) 0.021(3) -0.002(3) 0.001(3)
Co3 0.0153(4) 0.0394(5) 0.0141(3) -0.0031(4) 0.0011(3) -0.0055(4)
Co4 0.0148(4) 0.0254(5) 0.0222(4) 0.0005(3) 0.0035(3) 0.0001(3)
C1' 0.018(3) 0.081(6) 0.023(3) 0.005(3) 0.009(3) 0.000(3)
C2' 0.029(4) 0.045(4) 0.019(3) 0.000(3) 0.007(2) 0.000(3)
C3' 0.034(4) 0.047(5) 0.026(3) 0.007(3) 0.016(3) 0.001(3)
C4' 0.035(4) 0.050(5) 0.040(4) -0.002(3) 0.015(3) -0.002(3)
C5' 0.062(5) 0.036(4) 0.035(4) -0.009(3) 0.036(4) -0.020(4)
C6' 0.025(3) 0.038(4) 0.022(3) 0.002(3) 0.010(2) 0.004(3)
C7' 0.022(4) 0.092(7) 0.017(3) 0.003(3) 0.002(3) 0.001(4)
C8' 0.018(3) 0.066(5) 0.027(3) -0.012(3) -0.001(3) 0.000(3)
C9' 0.018(3) 0.075(6) 0.022(3) -0.014(3) -0.001(3) 0.000(3)
C10' 0.020(3) 0.076(6) 0.041(4) -0.026(4) 0.013(3) -0.008(3)
C11' 0.037(4) 0.045(5) 0.039(4) -0.015(3) 0.019(3) -0.019(3)
C12' 0.023(3) 0.040(4) 0.026(3) -0.013(3) 0.008(3) -0.007(3)
C13' 0.037(4) 0.071(6) 0.019(3) -0.014(3) 0.009(3) -0.018(4)
C14' 0.031(4) 0.075(6) 0.031(3) -0.025(4) 0.008(3) -0.022(4)
C15' 0.034(4) 0.038(4) 0.023(3) -0.012(3) 0.020(3) -0.015(3)
C16' 0.022(3) 0.046(5) 0.050(4) -0.020(4) 0.021(3) -0.016(3)
C17' 0.037(4) 0.045(5) 0.080(6) -0.023(5) 0.041(4) -0.014(4)
C18' 0.049(5) 0.036(5) 0.084(6) -0.006(4) 0.032(5) -0.011(4)
C19' 0.034(4) 0.041(5) 0.049(4) -0.002(4) 0.016(3) -0.002(3)
C20' 0.034(4) 0.030(4) 0.032(3) -0.012(3) 0.024(3) -0.009(3)
C21' 0.025(3) 0.027(4) 0.019(3) 0.001(3) 0.007(2) 0.001(3)
C22' 0.017(3) 0.021(3) 0.019(3) 0.005(2) 0.005(2) 0.002(2)
C23' 0.009(3) 0.043(4) 0.018(3) -0.004(3) 0.002(2) -0.003(2)
C24' 0.019(3) 0.049(5) 0.026(3) 0.000(3) 0.002(2) 0.002(3)
C25' 0.015(3) 0.081(6) 0.012(3) -0.007(3) -0.003(2) 0.001(3)
C26' 0.022(4) 0.087(7) 0.023(3) -0.018(4) 0.000(3) -0.016(4)
C27' 0.019(3) 0.048(5) 0.030(3) -0.011(3) 0.007(3) -0.005(3)
C28' 0.014(3) 0.041(4) 0.022(3) -0.007(3) 0.008(2) -0.006(3)
C29' 0.026(4) 0.038(4) 0.041(4) -0.014(3) 0.012(3) -0.009(3)
C30' 0.033(4) 0.037(4) 0.057(5) 0.004(4) 0.018(3) -0.013(3)
C31' 0.055(5) 0.031(5) 0.082(6) 0.011(4) 0.039(5) 0.012(4)
C32' 0.022(3) 0.032(4) 0.047(4) 0.000(3) 0.006(3) 0.004(3)
C33' 0.037(4) 0.038(5) 0.049(4) -0.004(4) 0.016(3) 0.015(3)
C34' 0.024(4) 0.047(5) 0.037(4) 0.005(3) 0.012(3) 0.010(3)
C35' 0.018(3) 0.065(6) 0.034(3) -0.001(4) 0.008(3) -0.003(3)
C36' 0.016(3) 0.029(4) 0.026(3) -0.002(3) 0.004(2) 0.000(2)
C37' 0.040(4) 0.050(5) 0.055(5) 0.023(4) 0.010(4) 0.003(4)

loop_
_atom_type_symbol
_atom_type_description
_atom_type_scat_dispersion_real
_atom_type_scat_dispersion_imag
_atom_type_scat_source
C C 0.0033 0.0016 'International Tables Vol C Tables 4.2.6.8 and 6.1.1.4'
H H 0.0000 0.0000 'International Tables Vol C Tables 4.2.6.8 and 6.1.1.4'
N N 0.0061 0.0033 'International Tables Vol C Tables 4.2.6.8 and 6.1.1.4'
O O 0.0106 0.0060 'International Tables Vol C Tables 4.2.6.8 and 6.1.1.4'
F F 0.0171 0.0103 'International Tables Vol C Tables 4.2.6.8 and 6.1.1.4'
P P 0.1023 0.0942 'International Tables Vol C Tables 4.2.6.8 and 6.1.1.4'
Co Co 0.3494 0.9721 'International Tables Vol C Tables 4.2.6.8 and 6.1.1.4'

loop_
_geom_angle_atom_site_label_1
_geom_angle_atom_site_label_2
_geom_angle_atom_site_label_3
_geom_angle
_geom_angle_site_symmetry_1
_geom_angle_site_symmetry_3
_geom_angle_publ_flag
N5 Co1 N4 91.3(2) . . ?
N5 Co1 O4 86.99(18) . . ?
N4 Co1 O4 178.33(18) . . ?
N5 Co1 N3 176.8(2) . . ?
N4 Co1 N3 90.4(2) . . ?
O4 Co1 N3 91.28(19) . . ?
N5 Co1 N2 98.4(2) . . ?
N4 Co1 N2 89.6(2) . . ?
O4 Co1 N2 90.52(19) . . ?
N3 Co1 N2 84.3(2) . . ?
N5 Co1 N1 94.1(2) . . ?
N4 Co1 N1 89.1(2) . . ?
O4 Co1 N1 91.1(2) . . ?
N3 Co1 N1 83.2(2) . . ?
N2 Co1 N1 167.50(18) . . ?
N6 Co2 N8 176.59(19) . . ?
N6 Co2 N10 90.0(2) . . ?
N8 Co2 N10 89.2(2) . . ?
N6 Co2 N7 91.2(2) . . ?
N8 Co2 N7 85.6(2) . . ?
N10 Co2 N7 91.9(2) . . ?
N6 Co2 N9 95.1(2) . . ?
N8 Co2 N9 85.9(2) . . ?
N10 Co2 N9 174.1(2) . . ?
N7 Co2 N9 90.9(2) . . ?
N6 Co2 O4 87.56(18) . . ?
N8 Co2 O4 95.68(18) . . ?
N10 Co2 O4 85.88(19) . . ?
N7 Co2 O4 177.48(19) . . ?
N9 Co2 O4 91.39(19) . . ?
F2 P1 F6 88.7(4) . . ?
F2 P1 F3 90.3(5) . . ?
F6 P1 F3 88.9(4) . . ?
F2 P1 F1 91.6(5) . . ?
F6 P1 F1 91.4(4) . . ?
F3 P1 F1 178.0(5) . . ?
F2 P1 F5 91.2(4) . . ?
F6 P1 F5 178.7(4) . . ?
F3 P1 F5 89.8(4) . . ?
F1 P1 F5 89.9(4) . . ?
F2 P1 F4 177.2(4) . . ?
F6 P1 F4 88.6(3) . . ?
F3 P1 F4 88.7(3) . . ?
F1 P1 F4 89.3(4) . . ?
F5 P1 F4 91.5(4) . . ?
F7 P2 F8 92.3(6) . . ?
F7 P2 F9 178.0(5) . . ?
F8 P2 F9 89.1(5) . . ?
F7 P2 F11 91.7(4) . . ?
F8 P2 F11 90.8(3) . . ?
F9 P2 F11 89.7(4) . . ?
F7 P2 F10 92.9(5) . . ?
F8 P2 F10 174.9(5) . . ?
F9 P2 F10 85.8(4) . . ?
F11 P2 F10 89.5(3) . . ?
F7 P2 F12 87.9(4) . . ?
F8 P2 F12 90.4(3) . . ?
F9 P2 F12 90.6(3) . . ?
F11 P2 F12 178.7(3) . . ?
F10 P2 F12 89.2(3) . . ?
F6' P1' F2' 178.8(6) . . ?
F6' P1' F5' 97.5(9) . . ?
F2' P1' F5' 83.1(7) . . ?
F6' P1' F4' 96.4(8) . . ?
F2' P1' F4' 84.8(7) . . ?
F5' P1' F4' 87.0(6) . . ?
F6' P1' F1' 89.3(8) . . ?
F2' P1' F1' 90.1(8) . . ?
F5' P1' F1' 173.0(8) . . ?
F4' P1' F1' 94.1(6) . . ?
F6' P1' F3' 85.0(6) . . ?
F2' P1' F3' 93.8(6) . . ?
F5' P1' F3' 98.8(6) . . ?
F4' P1' F3' 173.9(7) . . ?
F1' P1' F3' 80.0(5) . . ?
F8' P2' F8' 180.0(7) . 3_665 ?
F8' P2' F7' 87.8(5) . . ?
F8' P2' F7' 92.2(5) 3_665 . ?
F8' P2' F7' 92.2(5) . 3_665 ?
F8' P2' F7' 87.8(5) 3_665 3_665 ?
F7' P2' F7' 180.0(7) . 3_665 ?
F8' P2' F9' 93.4(4) . . ?
F8' P2' F9' 86.6(4) 3_665 . ?
F7' P2' F9' 90.2(4) . . ?
F7' P2' F9' 89.8(4) 3_665 . ?
F8' P2' F9' 86.6(4) . 3_665 ?
F8' P2' F9' 93.4(4) 3_665 3_665 ?
F7' P2' F9' 89.8(4) . 3_665 ?
F7' P2' F9' 90.2(4) 3_665 3_665 ?
F9' P2' F9' 180.0(5) . 3_665 ?
C22 O2 C21 105.3(4) . . ?
Co1 O4 Co2 119.23(19) . . ?
C22' O2' C21' 104.2(4) . . ?
Co3 O4' Co4 119.2(2) . . ?
C6 N1 C2 120.6(5) . . ?
C6 N1 Co1 126.9(4) . . ?
C2 N1 Co1 112.5(4) . . ?
C8 N2 C12 117.1(5) . . ?
C8 N2 Co1 115.6(4) . . ?
C12 N2 Co1 127.2(4) . . ?
C1 N3 C13 110.8(5) . . ?
C1 N3 C7 112.0(5) . . ?
C13 N3 C7 110.4(5) . . ?
C1 N3 Co1 106.7(3) . . ?
C13 N3 Co1 107.7(4) . . ?
C7 N3 Co1 109.1(3) . . ?
C14 N4 C15 122.1(5) . . ?
C14 N4 Co1 110.3(5) . . ?
C15 N4 Co1 127.7(4) . . ?
C21 N5 N6 107.3(4) . . ?
C21 N5 Co1 129.5(4) . . ?
N6 N5 Co1 122.7(4) . . ?
C22 N6 N5 107.8(5) . . ?
C22 N6 Co2 129.5(4) . . ?
N5 N6 Co2 121.9(3) . . ?
C29 N7 C28 119.4(5) . . ?
C29 N7 Co2 112.6(4) . . ?
C28 N7 Co2 127.4(4) . . ?
C37 N8 C30 109.8(5) . . ?
C37 N8 C31 110.2(5) . . ?
C30 N8 C31 107.4(5) . . ?
C37 N8 Co2 115.2(4) . . ?
C30 N8 Co2 104.2(3) . . ?
C31 N8 Co2 109.6(4) . . ?
C32 N9 C36 118.0(5) . . ?
C32 N9 Co2 115.3(4) . . ?
C36 N9 Co2 126.7(4) . . ?
N11 N10 Co2 121.2(4) . . ?
N12 N11 N10 175.7(7) . . ?
C2' N1' C6' 118.4(5) . . ?
C2' N1' Co3 113.9(4) . . ?
C6' N1' Co3 127.6(4) . . ?
C12' N2' C8' 119.8(6) . . ?
C12' N2' Co3 126.1(4) . . ?
C8' N2' Co3 114.1(5) . . ?
C13' N3' C1' 112.0(5) . . ?
C13' N3' C7' 112.2(5) . . ?
C1' N3' C7' 111.8(6) . . ?
C13' N3' Co3 106.3(4) . . ?
C1' N3' Co3 106.0(4) . . ?
C7' N3' Co3 108.2(4) . . ?
C14' N4' C15' 121.2(6) . . ?
C14' N4' Co3 110.0(5) . . ?
C15' N4' Co3 128.4(4) . . ?
C21' N5' N6' 107.1(5) . . ?
C21' N5' Co3 131.0(4) . . ?
N6' N5' Co3 121.6(4) . . ?
C22' N6' N5' 107.5(5) . . ?
C22' N6' Co4 130.2(4) . . ?
N5' N6' Co4 121.8(3) . . ?
C29' N7' C28' 119.8(5) . . ?
C29' N7' Co4 112.0(4) . . ?
C28' N7' Co4 127.5(4) . . ?
C30' N8' C37' 110.1(5) . . ?
C30' N8' C31' 109.6(6) . . ?
C37' N8' C31' 111.4(6) . . ?
C30' N8' Co4 104.2(4) . . ?
C37' N8' Co4 113.4(5) . . ?
C31' N8' Co4 107.9(4) . . ?
C36' N9' C32' 119.6(6) . . ?
C36' N9' Co4 126.6(5) . . ?
C32' N9' Co4 113.8(5) . . ?
N11' N10' Co4 122.5(4) . . ?
N12' N11' N10' 175.3(6) . . ?
N3 C1 C2 108.0(5) . . ?
N1 C2 C3 119.4(6) . . ?
N1 C2 C1 113.9(5) . . ?
C3 C2 C1 126.6(6) . . ?
C4 C3 C2 121.3(7) . . ?
C3 C4 C5 119.1(7) . . ?
C4 C5 C6 118.4(6) . . ?
N1 C6 C5 121.0(6) . . ?
N3 C7 C8 108.3(5) . . ?
N2 C8 C9 123.2(6) . . ?
N2 C8 C7 113.2(5) . . ?
C9 C8 C7 123.6(5) . . ?
C10 C9 C8 120.1(6) . . ?
C9 C10 C11 114.7(6) . . ?
C12 C11 C10 123.9(7) . . ?
C11 C12 N2 120.9(6) . . ?
N3 C13 C14 113.7(5) . . ?
O1 C14 N4 127.5(7) . . ?
O1 C14 C13 114.8(6) . . ?
N4 C14 C13 117.6(6) . . ?
N4 C15 C16 121.8(5) . . ?
N4 C15 C20 122.8(5) . . ?
C16 C15 C20 115.4(6) . . ?
C17 C16 C15 120.0(6) . . ?
C16 C17 C18 123.5(7) . . ?
C19 C18 C17 118.7(7) . . ?
C18 C19 C20 119.1(6) . . ?
C21 C20 C19 114.8(5) . . ?
C21 C20 C15 121.8(5) . . ?
C19 C20 C15 123.4(6) . . ?
N5 C21 O2 109.2(5) . . ?
N5 C21 C20 126.4(5) . . ?
O2 C21 C20 124.4(5) . . ?
N6 C22 O2 110.3(4) . . ?
N6 C22 C23 127.7(5) . . ?
O2 C22 C23 121.8(5) . . ?
C24 C23 C28 120.5(5) . . ?
C24 C23 C22 119.6(5) . . ?
C28 C23 C22 119.7(5) . . ?
C25 C24 C23 121.4(6) . . ?
C26 C25 C24 118.8(6) . . ?
C25 C26 C27 121.2(6) . . ?
C26 C27 C28 121.2(6) . . ?
C27 C28 C23 116.5(5) . . ?
C27 C28 N7 122.2(5) . . ?
C23 C28 N7 121.3(4) . . ?
O3 C29 N7 127.7(6) . . ?
O3 C29 C30 119.6(6) . . ?
N7 C29 C30 112.7(5) . . ?
N8 C30 C29 111.8(5) . . ?
C32 C31 N8 112.8(6) . . ?
N9 C32 C33 121.8(6) . . ?
N9 C32 C31 115.4(6) . . ?
C33 C32 C31 122.8(6) . . ?
C32 C33 C34 121.5(7) . . ?
C35 C34 C33 114.8(6) . . ?
C36 C35 C34 122.5(7) . . ?
C35 C36 N9 121.3(6) . . ?
N5' Co3 N4' 90.7(2) . . ?
N5' Co3 O4' 87.40(19) . . ?
N4' Co3 O4' 177.5(2) . . ?
N5' Co3 N1' 95.2(2) . . ?
N4' Co3 N1' 89.7(2) . . ?
O4' Co3 N1' 92.1(2) . . ?
N5' Co3 N3' 178.2(2) . . ?
N4' Co3 N3' 90.3(2) . . ?
O4' Co3 N3' 91.7(2) . . ?
N1' Co3 N3' 83.3(2) . . ?
N5' Co3 N2' 97.4(2) . . ?
N4' Co3 N2' 88.3(2) . . ?
O4' Co3 N2' 90.3(2) . . ?
N1' Co3 N2' 167.27(19) . . ?
N3' Co3 N2' 84.2(2) . . ?
N6' Co4 N7' 90.1(2) . . ?
N6' Co4 N10' 90.0(2) . . ?
N7' Co4 N10' 91.0(2) . . ?
N6' Co4 N8' 174.9(2) . . ?
N7' Co4 N8' 85.0(2) . . ?
N10' Co4 N8' 88.9(2) . . ?
N6' Co4 N9' 94.6(2) . . ?
N7' Co4 N9' 91.7(2) . . ?
N10' Co4 N9' 174.7(2) . . ?
N8' Co4 N9' 86.8(2) . . ?
N6' Co4 O4' 87.94(18) . . ?
N7' Co4 O4' 177.0(2) . . ?
N10' Co4 O4' 86.8(2) . . ?
N8' Co4 O4' 96.9(2) . . ?
N9' Co4 O4' 90.7(2) . . ?
N3' C1' C2' 108.3(6) . . ?
N1' C2' C3' 121.8(6) . . ?
N1' C2' C1' 112.6(5) . . ?
C3' C2' C1' 125.6(6) . . ?
C4' C3' C2' 118.8(6) . . ?
C5' C4' C3' 118.8(7) . . ?
C4' C5' C6' 122.5(8) . . ?
N1' C6' C5' 119.6(6) . . ?
N3' C7' C8' 108.2(6) . . ?
N2' C8' C9' 121.4(6) . . ?
N2' C8' C7' 114.2(6) . . ?
C9' C8' C7' 124.3(6) . . ?
C8' C9' C10' 118.9(6) . . ?
C11' C10' C9' 118.9(6) . . ?
C10' C11' C12' 120.0(7) . . ?
N2' C12' C11' 120.9(6) . . ?
N3' C13' C14' 114.1(5) . . ?
O1' C14' N4' 127.6(8) . . ?
O1' C14' C13' 117.3(6) . . ?
N4' C14' C13' 115.0(6) . . ?
C16' C15' C20' 116.8(7) . . ?
C16' C15' N4' 122.4(6) . . ?
C20' C15' N4' 120.7(6) . . ?
C15' C16' C17' 121.2(7) . . ?
C16' C17' C18' 123.0(8) . . ?
C19' C18' C17' 117.0(8) . . ?
C18' C19' C20' 120.2(7) . . ?
C15' C20' C21' 123.5(6) . . ?
C15' C20' C19' 121.7(6) . . ?
C21' C20' C19' 114.7(6) . . ?
N5' C21' O2' 111.2(5) . . ?
N5' C21' C20' 125.4(5) . . ?
O2' C21' C20' 123.3(6) . . ?
N6' C22' O2' 110.0(5) . . ?
N6' C22' C23' 126.1(6) . . ?
O2' C22' C23' 123.9(5) . . ?
C28' C23' C24' 121.3(5) . . ?
C28' C23' C22' 122.1(5) . . ?
C24' C23' C22' 116.7(6) . . ?
C25' C24' C23' 118.9(7) . . ?
C26' C25' C24' 119.8(6) . . ?
C25' C26' C27' 120.0(6) . . ?
C26' C27' C28' 122.8(7) . . ?
C23' C28' C27' 117.2(6) . . ?
C23' C28' N7' 120.6(5) . . ?
C27' C28' N7' 122.2(6) . . ?
O3' C29' N7' 125.5(7) . . ?
O3' C29' C30' 121.4(7) . . ?
N7' C29' C30' 113.1(5) . . ?
N8' C30' C29' 111.7(6) . . ?
C32' C31' N8' 114.9(6) . . ?
N9' C32' C33' 119.8(7) . . ?
N9' C32' C31' 115.6(6) . . ?
C33' C32' C31' 124.5(7) . . ?
C34' C33' C32' 119.6(7) . . ?
C35' C34' C33' 121.2(7) . . ?
C34' C35' C36' 117.7(7) . . ?
N9' C36' C35' 121.9(6) . . ?

loop_
_geom_bond_atom_site_label_1
_geom_bond_atom_site_label_2
_geom_bond_distance
_geom_bond_site_symmetry_2
_geom_bond_publ_flag
Co1 N5 1.873(5) . ?
Co1 N4 1.916(5) . ?
Co1 O4 1.921(5) . ?
Co1 N3 1.927(5) . ?
Co1 N2 1.932(5) . ?
Co1 N1 1.949(5) . ?
Co2 N6 1.837(5) . ?
Co2 N8 1.921(6) . ?
Co2 N10 1.930(5) . ?
Co2 N7 1.931(5) . ?
Co2 N9 1.965(5) . ?
Co2 O4 1.964(4) . ?
P1 F2 1.552(7) . ?
P1 F6 1.571(5) . ?
P1 F3 1.578(6) . ?
P1 F1 1.584(7) . ?
P1 F5 1.587(6) . ?
P1 F4 1.604(6) . ?
P2 F7 1.516(7) . ?
P2 F8 1.550(6) . ?
P2 F9 1.586(7) . ?
P2 F11 1.590(6) . ?
P2 F10 1.593(6) . ?
P2 F12 1.598(5) . ?
P1' F6' 1.439(8) . ?
P1' F2' 1.452(7) . ?
P1' F5' 1.491(7) . ?
P1' F4' 1.498(8) . ?
P1' F1' 1.540(8) . ?
P1' F3' 1.552(6) . ?
P2' F8' 1.536(7) . ?
P2' F8' 1.536(7) 3_665 ?
P2' F7' 1.549(6) . ?
P2' F7' 1.549(6) 3_665 ?
P2' F9' 1.560(5) . ?
P2' F9' 1.560(5) 3_665 ?
O1 C14 1.195(9) . ?
O2 C22 1.341(7) . ?
O2 C21 1.368(6) . ?
O3 C29 1.232(7) . ?
O1' C14' 1.223(9) . ?
O2' C22' 1.351(7) . ?
O2' C21' 1.358(6) . ?
O3' C29' 1.242(7) . ?
O4' Co3 1.923(5) . ?
O4' Co4 1.957(4) . ?
N1 C6 1.343(7) . ?
N1 C2 1.351(7) . ?
N2 C8 1.343(7) . ?
N2 C12 1.375(8) . ?
N3 C1 1.472(8) . ?
N3 C13 1.485(8) . ?
N3 C7 1.500(8) . ?
N4 C14 1.374(7) . ?
N4 C15 1.386(8) . ?
N5 C21 1.306(7) . ?
N5 N6 1.370(6) . ?
N6 C22 1.295(6) . ?
N7 C29 1.350(8) . ?
N7 C28 1.414(7) . ?
N8 C37 1.483(8) . ?
N8 C30 1.492(7) . ?
N8 C31 1.526(9) . ?
N9 C32 1.317(8) . ?
N9 C36 1.372(7) . ?
N10 N11 1.199(6) . ?
N11 N12 1.160(7) . ?
N1' C2' 1.345(7) . ?
N1' C6' 1.346(8) . ?
N1' Co3 1.930(5) . ?
N2' C12' 1.344(8) . ?
N2' C8' 1.349(8) . ?
N2' Co3 1.946(6) . ?
N3' C13' 1.461(9) . ?
N3' C1' 1.474(9) . ?
N3' C7' 1.501(9) . ?
N3' Co3 1.931(5) . ?
N4' C14' 1.361(8) . ?
N4' C15' 1.433(9) . ?
N4' Co3 1.902(6) . ?
N5' C21' 1.268(8) . ?
N5' N6' 1.378(6) . ?
N5' Co3 1.895(5) . ?
N6' C22' 1.292(6) . ?
N6' Co4 1.849(5) . ?
N7' C29' 1.348(8) . ?
N7' C28' 1.421(8) . ?
N7' Co4 1.929(5) . ?
N8' C30' 1.476(8) . ?
N8' C37' 1.488(9) . ?
N8' C31' 1.501(9) . ?
N8' Co4 1.939(6) . ?
N9' C36' 1.327(8) . ?
N9' C32' 1.331(8) . ?
N9' Co4 1.957(5) . ?
N10' N11' 1.210(7) . ?
N10' Co4 1.935(5) . ?
N11' N12' 1.146(7) . ?
C1 C2 1.498(9) . ?
C2 C3 1.372(9) . ?
C3 C4 1.364(10) . ?
C4 C5 1.379(10) . ?
C5 C6 1.396(8) . ?
C7 C8 1.530(9) . ?
C8 C9 1.363(9) . ?
C9 C10 1.350(10) . ?
C10 C11 1.443(9) . ?
C11 C12 1.267(9) . ?
C13 C14 1.486(10) . ?
C15 C16 1.399(9) . ?
C15 C20 1.412(7) . ?
C16 C17 1.371(10) . ?
C17 C18 1.372(10) . ?
C18 C19 1.355(9) . ?
C19 C20 1.392(9) . ?
C20 C21 1.391(8) . ?
C22 C23 1.435(7) . ?
C23 C24 1.391(8) . ?
C23 C28 1.407(8) . ?
C24 C25 1.377(8) . ?
C25 C26 1.356(9) . ?
C26 C27 1.392(8) . ?
C27 C28 1.406(7) . ?
C29 C30 1.499(8) . ?
C31 C32 1.480(10) . ?
C32 C33 1.358(9) . ?
C33 C34 1.386(10) . ?
C34 C35 1.385(10) . ?
C35 C36 1.319(9) . ?
C1' C2' 1.502(9) . ?
C2' C3' 1.373(9) . ?
C3' C4' 1.362(9) . ?
C4' C5' 1.318(10) . ?
C5' C6' 1.365(9) . ?
C7' C8' 1.507(9) . ?
C8' C9' 1.386(9) . ?
C9' C10' 1.392(10) . ?
C10' C11' 1.373(10) . ?
C11' C12' 1.386(9) . ?
C13' C14' 1.490(11) . ?
C15' C16' 1.359(9) . ?
C15' C20' 1.396(8) . ?
C16' C17' 1.370(11) . ?
C17' C18' 1.386(12) . ?
C18' C19' 1.362(11) . ?
C19' C20' 1.410(10) . ?
C20' C21' 1.408(9) . ?
C22' C23' 1.426(8) . ?
C23' C28' 1.364(9) . ?
C23' C24' 1.421(8) . ?
C24' C25' 1.395(8) . ?
C25' C26' 1.360(11) . ?
C26' C27' 1.372(10) . ?
C27' C28' 1.392(8) . ?
C29' C30' 1.509(10) . ?
C31' C32' 1.460(10) . ?
C32' C33' 1.414(10) . ?
C33' C34' 1.340(10) . ?
C34' C35' 1.337(10) . ?
C35' C36' 1.417(9) . ?
